data_2009829
loop_
_publ_author_name
'Lin, J.-L.'
'Lu, T.-H.'
'Tahirov, T. H.'
'Liu, Y.-L.'
'Chi, T.-Y.'
'Chung, C.-S.'

_publ_section_title
;
 (4,7-Dimethyl-4,7-diazadecanediamide)diisothiocyanatocopper(II)
;
_journal_issue 7
_journal_name_full 'Acta Crystallographica Section C'
_journal_page_first 1003
_journal_page_last 1005
_journal_paper_doi 10.1107/S0108270193013137
_journal_volume 50
_journal_year 1994
_chemical_formula_sum 'C12 H22 Cu N6 O2 S2'
_chemical_formula_weight 410.01
_space_group_crystal_system monoclinic
_space_group_IT_number 15
_space_group_name_Hall '-C 2yc'
_space_group_name_H-M_alt 'C 1 2/c 1'
_atom_type_scat_source IntTabIV
_cell_angle_alpha 90
_cell_angle_beta 93.48(4)
_cell_angle_gamma 90
_cell_formula_units_Z 8
_cell_length_a 16.980(5)
_cell_length_b 15.160(4)
_cell_length_c 14.300(10)
_cell_measurement_reflns_used 24
_cell_measurement_temperature 298(3)
_cell_measurement_theta_max 16.2
_cell_measurement_theta_min 7.25
_cell_volume 3674(3)
_diffrn_measurement_device 'Enraf-Nonius CAD-4'
_diffrn_measurement_method \q/2\q
_diffrn_radiation_type MoK\a
_diffrn_radiation_wavelength 0.71073
_diffrn_reflns_av_R_equivalents .021
_diffrn_reflns_limit_h_max 20
_diffrn_reflns_limit_h_min -20
_diffrn_reflns_limit_k_max 18
_diffrn_reflns_limit_k_min 0
_diffrn_reflns_limit_l_max 16
_diffrn_reflns_limit_l_min 0
_diffrn_reflns_number 3337
_diffrn_reflns_theta_max 24.9
_diffrn_standards_decay_% +-1.0
_diffrn_standards_interval_time 60
_diffrn_standards_number 3
_exptl_absorpt_coefficient_mu 1.42
_exptl_absorpt_correction_T_max 1.0000
_exptl_absorpt_correction_T_min 0.8351
_exptl_absorpt_correction_type 'empirical (North, Phillips & Mathews, 1968)'
_exptl_crystal_colour blue
_exptl_crystal_density_diffrn 1.482
_exptl_crystal_description parallelepiped
_exptl_crystal_size_max 0.53
_exptl_crystal_size_mid 0.47
_exptl_crystal_size_min 0.44
_refine_diff_density_max 0.60(7)
_refine_diff_density_min -0.59(7)
_refine_ls_extinction_coef '0.42(6) mm'
_refine_ls_extinction_method secondary
_refine_ls_goodness_of_fit_obs 1.09
_refine_ls_hydrogen_treatment refU
_refine_ls_number_parameters 267
_refine_ls_number_reflns 2594
_refine_ls_R_factor_obs 0.035
_refine_ls_shift/esd_max 0.032
_refine_ls_structure_factor_coef F
_refine_ls_weighting_details 'w = 1/[\s^2^(F~o~) + 0.002|F~o~|^2^]'
_refine_ls_weighting_scheme calc
_refine_ls_wR_factor_obs 0.056
_reflns_number_observed 2594
_reflns_number_total 3224
_reflns_observed_criterion I>2.5\s(I)
_cod_data_source_file as1076.cif
_cod_data_source_block as1076a
_cod_depositor_comments
;
 Correcting space group symmetry operation list:
 1) Adding symmetry operations that are required by the '-C 2yc' space group:
    -x+1/2,-y+1/2,-z
    -x+1/2,y+1/2,-z+1/2
    x+1/2,-y+1/2,z+1/2

 Adding the space group number.

 Antanas Vaitkus,
 2017-07-20

The following automatic conversions were performed:

'_refine_ls_weighting_scheme' value 'w = 1/[\s^2^(F~o~) +
0.002|F~o~|^2^]' was changed to 'calc'. New tag
'_refine_ls_weighting_details' was created. The value of the new tag
was set to 'w = 1/[\s^2^(F~o~) + 0.002|F~o~|^2^]'.

Automatic conversion script
Id: cif_fix_values 3143 2015-03-26 13:38:13Z robertas 
;
_cod_original_sg_symbol_H-M 'C 2/c'
_cod_original_formula_sum 'C12 H22 Cu1 N6 O2 S2'
_cod_database_code 2009829

loop_
_space_group_symop_id
_space_group_symop_operation_xyz
1 x,y,z
2 -x,-y,-z
3 x,-y,1/2+z
4 -x,+y,-1/2-z
5 1/2+x,1/2+y,z
6 -x+1/2,-y+1/2,-z
7 -x+1/2,y+1/2,-z+1/2
8 x+1/2,-y+1/2,z+1/2

loop_
_atom_site_label
_atom_site_fract_x
_atom_site_fract_y
_atom_site_fract_z
Cu .250112(7) .42195(2) .18820(2)
S(1) .05408(6) .62409(7) .06602(8)
S(1') .0494(2) .6235(3) .0926(3)
S(2) .43879(12) .62414(14) .09319(19)
S(2') .4693(3) .6074(3) .1605(5)
S(2'') .4191(4) .6277(4) .0709(4)
O(1) .27183(11) .36472(15) .02334(15)
O(2) .23308(11) .46996(17) .34209(16)
N(1) .36420(16) .42941(18) -.0593(2)
N(2) .33394(14) .32598(16) .22833(16)
N(3) .16663(13) .32497(15) .20953(16)
N(4) .14399(15) .55346(19) .4101(2)
N(5) .16956(14) .50539(17) .13551(19)
N(6) .33237(14) .51144(17) .1729(2)
C(1) .34168(16) .38159(19) .0113(2)
C(2) .40668(16) .34532(19) .0777(2)
C(3) .37540(18) .2830(2) .1499(2)
C(4) .39381(18) .3610(2) .2987(2)
C(5) .2876(2) .2555(2) .2737(2)
C(6) .21157(19) .2407(2) .2166(2)
C(7) .10714(17) .3176(2) .1284(2)
C(8) .12357(18) .3359(2) .2975(2)
C(9) .09762(17) .4294(2) .3166(2)
C(10) .16309(16) .4862(2) .35703(19)
C(11) .12152(17) .5549(2) .1084(2)
C(12) .3726(3) .5599(3) .1354(3)
C(12') .3881(5) .5509(6) .1673(8)
H(1) .418 .432 -.070
H(2) .322 .456 -.093
H(3) .442 .310 .041
H(4) .435 .393 .109
H(5) .421 .249 .178
H(6) .335 .245 .116
H(7) .367 .385 .352
H(8) .426 .403 .272
H(9) .425 .313 .323
H(10) .278 .280 .336
H(11) .324 .202 .282
H(12) .221 .222 .142
H(13) .178 .198 .247
H(14) .075 .371 .123
H(15) .137 .311 .075
H(16) .071 .266 .134
H(17) .076 .299 .295
H(18) .158 .321 .354
H(19) .077 .459 .256
H(20) .056 .432 .357
H(21) .093 .564 .423
H(22) .188 .587 .444

loop_
_geom_angle_atom_site_label_1
_geom_angle_atom_site_label_2
_geom_angle_atom_site_label_3
_geom_angle
_geom_angle_publ_flag
O(1) Cu O(2) 177.79(8) yes
O(1) Cu N(2) 83.29(9) yes
O(1) Cu N(3) 91.89(9) yes
O(1) Cu N(5) 90.10(10) yes
O(1) Cu N(6) 89.30(10) yes
O(2) Cu N(2) 94.52(9) yes
O(2) Cu N(3) 87.59(9) yes
O(2) Cu N(5) 92.10(10) yes
O(2) Cu N(6) 91.10(10) yes
N(2) Cu N(3) 85.78(9) yes
N(2) Cu N(5) 173.10(10) yes
N(2) Cu N(6) 92.00(10) yes
N(3) Cu N(5) 92.70(10) yes
N(3) Cu N(6) 177.30(10) yes
N(5) Cu N(6) 89.80(10) yes
Cu O(1) C(1) 104.6(2) yes
Cu O(2) C(10) 113.2(2) yes
Cu N(2) C(3) 115.9(2) yes
Cu N(2) C(4) 111.3(2) yes
Cu N(2) C(5) 104.4(2) yes
C(3) N(2) C(4) 109.1(2) yes
C(3) N(2) C(5) 107.2(2) yes
C(4) N(2) C(5) 108.5(2) yes
Cu N(3) C(6) 105.4(2) yes
Cu N(3) C(7) 111.9(2) yes
Cu N(3) C(8) 114.6(2) yes
C(6) N(3) C(7) 108.0(2) yes
C(6) N(3) C(8) 108.1(2) yes
C(7) N(3) C(8) 108.5(2) yes
Cu N(5) C(11) 177.2(3) yes
Cu N(6) C(12) 158.7(3) yes
Cu N(6) C(12') 168.1(5) yes
O(1) C(1) N(1) 123.1(3) yes
O(1) C(1) C(2) 120.5(3) yes
N(1) C(1) C(2) 116.4(3) yes
C(1) C(2) C(3) 112.1(2) yes
N(2) C(3) C(2) 115.9(2) yes
N(2) C(5) C(6) 109.1(2) yes
N(3) C(6) C(5) 109.2(3) yes
N(3) C(8) C(9) 114.5(3) yes
C(8) C(9) C(10) 113.0(3) yes
O(2) C(10) N(4) 121.4(3) yes
O(2) C(10) C(9) 121.0(3) yes
N(4) C(10) C(9) 117.6(3) yes
S(1) C(11) N(5) 177.9(3) yes
S(1') C(11) N(5) 168.2(3) yes
S(2) C(12) N(6) 172.2(5) yes
S(2'') C(12) N(6) 171.8(5) yes
S(2') C(12') N(6) 179.0(10) yes

loop_
_geom_bond_atom_site_label_1
_geom_bond_atom_site_label_2
_geom_bond_distance
_geom_bond_publ_flag
Cu O(1) 2.560(3) yes
Cu O(2) 2.352(3) yes
Cu N(2) 2.091(2) yes
Cu N(3) 2.078(2) yes
Cu N(5) 1.978(3) yes
Cu N(6) 1.969(3) yes
S(1) C(11) 1.641(3) yes
S(1') C(11) 1.612(5) yes
S(2) C(12) 1.631(5) yes
S(2') C(12') 1.630(10) yes
S(2'') C(12) 1.620(6) yes
O(1) C(1) 1.236(3) yes
O(2) C(10) 1.245(3) yes
N(1) C(1) 1.318(4) yes
N(2) C(3) 1.508(4) yes
N(2) C(4) 1.485(4) yes
N(2) C(5) 1.498(4) yes
N(3) C(6) 1.488(4) yes
N(3) C(7) 1.496(4) yes
N(3) C(8) 1.502(4) yes
N(4) C(10) 1.323(4) yes
N(5) C(11) 1.158(4) yes
N(6) C(12) 1.156(5) yes
N(6) C(12') 1.130(10) yes
C(1) C(2) 1.517(4) yes
C(2) C(3) 1.520(4) yes
C(5) C(6) 1.502(5) yes
C(8) C(9) 1.515(5) yes
C(9) C(10) 1.494(4) yes
